data_7119349
loop_
_publ_author_name
'Boteju, Kasuni C.'
'Ellern, Arkady'
'Sadow, Aaron D.'

_publ_section_title
;
 Homoleptic organolanthanide compounds supported by the
 bis(dimethylsilyl)benzyl ligand.
;
_journal_issue 4
_journal_name_full 'Chemical communications (Cambridge, England)'
_journal_page_first 716
_journal_page_last 719
_journal_paper_doi 10.1039/c6cc09304c
_journal_volume 53
_journal_year 2017
_chemical_formula_sum 'C33 H57 Pr Si6'
_chemical_formula_weight 763.23
_space_group_crystal_system monoclinic
_space_group_IT_number 14
_space_group_name_Hall '-P 2ybc'
_space_group_name_H-M_alt 'P 1 21/c 1'
_symmetry_space_group_name_Hall '-P 2ybc'
_symmetry_space_group_name_H-M 'P 1 21/c 1'
_atom_sites_solution_hydrogens geom
_atom_sites_solution_primary direct
_atom_sites_solution_secondary difmap
_audit_update_record
;
2016-11-16 deposited with the CCDC.
2016-12-12 downloaded from the CCDC.
;
_cell_angle_alpha 90
_cell_angle_beta 116.0470(10)
_cell_angle_gamma 90
_cell_formula_units_Z 8
_cell_length_a 22.3310(6)
_cell_length_b 19.8399(5)
_cell_length_c 19.8802(5)
_cell_measurement_reflns_used 9842
_cell_measurement_temperature 173.(2)
_cell_measurement_theta_max 72.2968
_cell_measurement_theta_min 3.3393
_cell_volume 7913.2(4)
_computing_cell_refinement 'SAINT V8.37A (Bruker AXS Inc., 2015)'
_computing_data_collection 'APEX2 Suite (Bruker AXS, 2013)'
_computing_data_reduction 'SAINT V8.37A (Bruker AXS Inc., 2015)'
_computing_molecular_graphics 'XSHELL (Bruker AXS, 2007)'
_computing_publication_material 'APEX2 Suite (Bruker AXS, 2013)'
_computing_structure_refinement 'SHELXL-2014/7 (Sheldrick, 2014)'
_computing_structure_solution 'SHELXS-2013 (Sheldrick, 2013)'
_diffrn_ambient_temperature 173.(2)
_diffrn_detector_area_resol_mean 8.3333
_diffrn_measured_fraction_theta_full 0.984
_diffrn_measured_fraction_theta_max 0.984
_diffrn_measurement_device_type 'Bruker APEX-II CCD'
_diffrn_measurement_method ' full spere \w scans'
_diffrn_radiation_monochromator graphite
_diffrn_radiation_type 'CuK\a '
_diffrn_radiation_wavelength 1.54178
_diffrn_reflns_av_R_equivalents 0.0653
_diffrn_reflns_av_unetI/netI 0.0550
_diffrn_reflns_limit_h_max 27
_diffrn_reflns_limit_h_min -27
_diffrn_reflns_limit_k_max 22
_diffrn_reflns_limit_k_min -24
_diffrn_reflns_limit_l_max 24
_diffrn_reflns_limit_l_min -24
_diffrn_reflns_number 79681
_diffrn_reflns_theta_full 72.55
_diffrn_reflns_theta_max 72.55
_diffrn_reflns_theta_min 2.20
_diffrn_source 'X-ray tuve'
_diffrn_source_type 'Sealed tube'
_exptl_absorpt_coefficient_mu 11.325
_exptl_absorpt_correction_T_max 0.40
_exptl_absorpt_correction_T_min 0.21
_exptl_absorpt_correction_type multi-scan
_exptl_absorpt_process_details 'SADABS (Bruker, 2013)'
_exptl_crystal_colour yellow
_exptl_crystal_density_diffrn 1.281
_exptl_crystal_density_method 'not measured'
_exptl_crystal_description block
_exptl_crystal_F_000 3184
_exptl_crystal_size_max 0.250
_exptl_crystal_size_mid 0.250
_exptl_crystal_size_min 0.100
_refine_diff_density_max 3.942
_refine_diff_density_min -2.923
_refine_ls_extinction_method none
_refine_ls_goodness_of_fit_ref 1.117
_refine_ls_hydrogen_treatment constr
_refine_ls_matrix_type full
_refine_ls_number_parameters 708
_refine_ls_number_reflns 15456
_refine_ls_number_restraints 0
_refine_ls_restrained_S_all 1.117
_refine_ls_R_factor_all 0.0710
_refine_ls_R_factor_gt 0.0695
_refine_ls_shift/su_max 0.006
_refine_ls_shift/su_mean 0.000
_refine_ls_structure_factor_coef Fsqd
_refine_ls_weighting_details 'w=1/[\s^2^(Fo^2^)+(0.1410P)^2^+15.6818P] where P=(Fo^2^+2Fc^2^)/3'
_refine_ls_weighting_scheme calc
_refine_ls_wR_factor_gt 0.1909
_refine_ls_wR_factor_ref 0.1931
_reflns_number_gt 14828
_reflns_number_total 15456
_reflns_threshold_expression 'I > 2\s(I)'
_cod_data_source_file c6cc09304c2.cif
_cod_data_source_block 5_PrCSiHMe2Ph
_cod_depositor_comments
;
The following automatic conversions were performed:

'_exptl_absorpt_correction_type' value 'Multi-Scan' changed to
'multi-scan' according to
/usr/data/users/saulius/crontab/automatic-downloads/rss-feeds/RSC/lib/dictionaries/cif_core.dic
dictionary named 'cif_core.dic' version 2.4.2 from 2011-04-26.

Automatic conversion script
Id: cif_fix_values 4268 2015-11-12 08:31:59Z antanas 
;
_cod_database_code 7119349

loop_
_space_group_symop_operation_xyz
'x, y, z'
'-x, y+1/2, -z+1/2'
'-x, -y, -z'
'x, -y-1/2, z-1/2'

loop_
_atom_site_type_symbol
_atom_site_label
_atom_site_fract_x
_atom_site_fract_y
_atom_site_fract_z
_atom_site_U_iso_or_equiv
_atom_site_adp_type
_atom_site_calc_flag
_atom_site_refinement_flags_adp
_atom_site_refinement_flags_posn
_atom_site_occupancy
Pr Pr1 0.86150(2) 0.64885(2) 0.14072(2) 0.00972(11) Uani d . . 1
Pr Pr2 0.60958(2) 0.32571(2) 0.40863(2) 0.00824(11) Uani d . . 1
C C1 0.9221(3) 0.7457(3) 0.1034(3) 0.0193(11) Uani d . . 1
C C2 0.9851(4) 0.6690(5) 0.0048(5) 0.0420(18) Uani d . . 1
H H2A 0.9423 0.654 -0.0348 0.063 Uiso calc U R 1
H H2B 1.0192 0.6349 0.0125 0.063 Uiso calc U R 1
H H2C 0.9979 0.7117 -0.0101 0.063 Uiso calc U R 1
C C3 1.0636(3) 0.6806(5) 0.1736(5) 0.048(2) Uani d . . 1
H H3A 1.0934 0.7073 0.1598 0.072 Uiso calc U R 1
H H3B 1.0798 0.634 0.1838 0.072 Uiso calc U R 1
H H3C 1.0626 0.6998 0.2185 0.072 Uiso calc U R 1
C C4 0.9078(5) 0.8933(4) 0.1502(6) 0.0568(17) Uani d . . 1
H H4A 0.8786 0.9012 0.0971 0.085 Uiso calc U R 1
H H4B 0.9342 0.9339 0.1721 0.085 Uiso calc U R 1
H H4C 0.8806 0.8827 0.1764 0.085 Uiso calc U R 1
C C5 1.0287(5) 0.8554(4) 0.1316(6) 0.0568(17) Uani d . . 1
H H5A 1.0646 0.8223 0.1433 0.085 Uiso calc U R 1
H H5B 1.0473 0.8972 0.159 0.085 Uiso calc U R 1
H H5C 1.0076 0.8645 0.0777 0.085 Uiso calc U R 1
C C6 0.8541(3) 0.7572(3) 0.0442(3) 0.0190(8) Uani d . . 1
C C7 0.8326(3) 0.7433(3) -0.0334(3) 0.0190(8) Uani d . . 1
H H7 0.8639 0.7258 -0.0493 0.023 Uiso calc U R 1
C C8 0.7678(3) 0.7546(3) -0.0860(3) 0.0254(12) Uani d . . 1
H H8 0.7555 0.7452 -0.1373 0.03 Uiso calc U R 1
C C9 0.7205(3) 0.7794(3) -0.0649(4) 0.0296(14) Uani d . . 1
H H9 0.6762 0.7874 -0.1014 0.036 Uiso calc U R 1
C C10 0.7388(3) 0.7921(3) 0.0095(4) 0.0256(12) Uani d . . 1
H H10 0.7068 0.8097 0.0243 0.031 Uiso calc U R 1
C C11 0.8045(3) 0.7794(3) 0.0642(3) 0.0197(11) Uani d . . 1
H H11 0.8152 0.786 0.1155 0.024 Uiso calc U R 1
C C12 0.8795(3) 0.6470(3) 0.2800(3) 0.0165(10) Uani d . . 1
C C13 1.0104(4) 0.5628(4) 0.3442(4) 0.046(2) Uani d . . 1
H H13A 1.0177 0.5565 0.3962 0.068 Uiso calc U R 1
H H13B 1.0532 0.5611 0.3418 0.068 Uiso calc U R 1
H H13C 0.9813 0.5268 0.313 0.068 Uiso calc U R 1
C C14 1.0285(3) 0.7113(4) 0.3721(4) 0.0368(16) Uani d . . 1
H H14A 1.0138 0.7561 0.3505 0.055 Uiso calc U R 1
H H14B 1.0735 0.7027 0.3773 0.055 Uiso calc U R 1
H H14C 1.0287 0.7091 0.4215 0.055 Uiso calc U R 1
C C15 0.7625(4) 0.5853(4) 0.3079(5) 0.0468(19) Uani d . . 1
H H15A 0.75 0.6318 0.3123 0.07 Uiso calc U R 1
H H15B 0.7551 0.5567 0.3438 0.07 Uiso calc U R 1
H H15C 0.7354 0.5689 0.257 0.07 Uiso calc U R 1
C C16 0.9002(6) 0.5920(4) 0.4329(5) 0.056(2) Uani d . . 1
H H16A 0.9462 0.5765 0.4493 0.084 Uiso calc U R 1
H H16B 0.8787 0.565 0.4575 0.084 Uiso calc U R 1
H H16C 0.9003 0.6396 0.4464 0.084 Uiso calc U R 1
C C17 0.8395(3) 0.7097(3) 0.2595(3) 0.0162(10) Uani d . . 1
C C18 0.7723(3) 0.7074(3) 0.2061(3) 0.0215(11) Uani d . . 1
H H18 0.7537 0.6656 0.1833 0.026 Uiso calc U R 1
C C19 0.7322(3) 0.7650(3) 0.1856(4) 0.0286(13) Uani d . . 1
H H19 0.6869 0.7614 0.1499 0.034 Uiso calc U R 1
C C20 0.7575(4) 0.8266(3) 0.2163(4) 0.0333(16) Uani d . . 1
H H20 0.7299 0.8655 0.2024 0.04 Uiso calc U R 1
C C21 0.8240(4) 0.8312(3) 0.2680(4) 0.0330(15) Uani d . . 1
H H21 0.842 0.8737 0.2891 0.04 Uiso calc U R 1
C C22 0.8647(3) 0.7747(3) 0.2894(3) 0.0218(11) Uani d . . 1
H H22 0.9102 0.7793 0.3245 0.026 Uiso calc U R 1
C C23 0.8243(2) 0.5414(2) 0.0540(3) 0.0140(9) Uani d . . 1
C C24 0.9638(4) 0.4669(4) 0.1316(5) 0.0455(19) Uani d . . 1
H H24A 0.9586 0.4306 0.096 0.068 Uiso calc U R 1
H H24B 0.9947 0.4524 0.1822 0.068 Uiso calc U R 1
H H24C 0.9814 0.5071 0.118 0.068 Uiso calc U R 1
C C25 0.8500(4) 0.4041(4) 0.1483(5) 0.048(2) Uani d . . 1
H H25A 0.8863 0.381 0.1898 0.073 Uiso calc U R 1
H H25B 0.8133 0.4126 0.1617 0.073 Uiso calc U R 1
H H25C 0.834 0.3757 0.1034 0.073 Uiso calc U R 1
C C26 0.7449(3) 0.4846(4) -0.1035(4) 0.0385(16) Uani d . . 1
H H26A 0.749 0.4396 -0.0814 0.058 Uiso calc U R 1
H H26B 0.7435 0.4805 -0.1533 0.058 Uiso calc U R 1
H H26C 0.7037 0.5059 -0.1079 0.058 Uiso calc U R 1
C C27 0.8923(3) 0.5006(3) -0.0492(4) 0.0264(9) Uani d . . 1
H H27A 0.9318 0.528 -0.02 0.04 Uiso calc U R 1
H H27B 0.8843 0.5001 -0.1018 0.04 Uiso calc U R 1
H H27C 0.8996 0.4545 -0.0297 0.04 Uiso calc U R 1
C C28 0.7609(3) 0.5613(3) 0.0554(4) 0.0264(9) Uani d . . 1
C C29 0.7247(2) 0.6172(3) 0.0125(3) 0.0173(10) Uani d . . 1
H H29 0.7413 0.6403 -0.0176 0.021 Uiso calc U R 1
C C30 0.6658(3) 0.6395(3) 0.0129(4) 0.0260(9) Uani d . . 1
H H30 0.6423 0.6763 -0.0179 0.031 Uiso calc U R 1
C C31 0.6409(3) 0.6080(3) 0.0582(4) 0.0260(9) Uani d . . 1
H H31 0.6002 0.6221 0.0579 0.031 Uiso calc U R 1
C C32 0.6773(3) 0.5559(3) 0.1034(4) 0.0319(14) Uani d . . 1
H H32 0.6613 0.5341 0.1349 0.038 Uiso calc U R 1
C C33 0.7366(3) 0.5342(3) 0.1042(4) 0.0234(12) Uani d . . 1
H H33 0.7617 0.5002 0.1387 0.028 Uiso calc U R 1
C C34 0.5667(2) 0.2132(2) 0.4391(3) 0.0101(9) Uani d . . 1
C C35 0.4232(3) 0.1898(4) 0.2941(4) 0.0314(14) Uani d . . 1
H H35A 0.4105 0.1526 0.3176 0.047 Uiso calc U R 1
H H35B 0.4072 0.1806 0.2406 0.047 Uiso calc U R 1
H H35C 0.4033 0.2318 0.3007 0.047 Uiso calc U R 1
C C36 0.5501(4) 0.1285(3) 0.3020(4) 0.0352(15) Uani d . . 1
H H36A 0.5986 0.1334 0.3216 0.053 Uiso calc U R 1
H H36B 0.5297 0.1307 0.2472 0.053 Uiso calc U R 1
H H36C 0.5398 0.085 0.3177 0.053 Uiso calc U R 1
C C37 0.6633(3) 0.1479(3) 0.5929(4) 0.0266(13) Uani d . . 1
H H37A 0.7002 0.1779 0.5991 0.04 Uiso calc U R 1
H H37B 0.6811 0.1043 0.6162 0.04 Uiso calc U R 1
H H37C 0.6374 0.168 0.6167 0.04 Uiso calc U R 1
C C38 0.5435(3) 0.0724(3) 0.4854(4) 0.0312(14) Uani d . . 1
H H38A 0.5212 0.0884 0.5152 0.047 Uiso calc U R 1
H H38B 0.5649 0.029 0.5051 0.047 Uiso calc U R 1
H H38C 0.5107 0.067 0.4331 0.047 Uiso calc U R 1
C C39 0.5442(2) 0.2579(2) 0.4847(3) 0.0100(9) Uani d . . 1
C C40 0.4773(2) 0.2689(3) 0.4702(3) 0.0149(10) Uani d . . 1
H H40 0.443 0.2465 0.4292 0.018 Uiso calc U R 1
C C41 0.4605(3) 0.3116(3) 0.5139(4) 0.0215(11) Uani d . . 1
H H41 0.4148 0.3178 0.5025 0.026 Uiso calc U R 1
C C42 0.5088(3) 0.3456(3) 0.5743(4) 0.0226(12) Uani d . . 1
H H42 0.4965 0.375 0.6039 0.027 Uiso calc U R 1
C C43 0.5752(3) 0.3362(3) 0.5907(3) 0.0205(11) Uani d . . 1
H H43 0.609 0.3584 0.6324 0.025 Uiso calc U R 1
C C44 0.5925(2) 0.2938(2) 0.5458(3) 0.0139(10) Uani d . . 1
H H44 0.6381 0.289 0.5568 0.017 Uiso calc U R 1
C C45 0.5220(2) 0.4105(2) 0.3122(3) 0.0117(9) Uani d . . 1
C C46 0.5876(4) 0.4611(3) 0.2049(4) 0.0292(14) Uani d . . 1
H H46A 0.5551 0.498 0.1872 0.044 Uiso calc U R 1
H H46B 0.5948 0.4435 0.163 0.044 Uiso calc U R 1
H H46C 0.6298 0.4779 0.2439 0.044 Uiso calc U R 1
C C47 0.5041(3) 0.3362(4) 0.1633(4) 0.0279(13) Uani d . . 1
H H47A 0.4848 0.2995 0.1803 0.042 Uiso calc U R 1
H H47B 0.5327 0.3174 0.1421 0.042 Uiso calc U R 1
H H47C 0.4683 0.3627 0.125 0.042 Uiso calc U R 1
C C48 0.3765(3) 0.3645(3) 0.1997(4) 0.0280(13) Uani d . . 1
H H48A 0.3771 0.3919 0.1589 0.042 Uiso calc U R 1
H H48B 0.331 0.3626 0.195 0.042 Uiso calc U R 1
H H48C 0.3919 0.3188 0.1969 0.042 Uiso calc U R 1
C C49 0.3982(3) 0.4886(3) 0.2948(4) 0.0241(12) Uani d . . 1
H H49A 0.4276 0.5113 0.3415 0.036 Uiso calc U R 1
H H49B 0.3537 0.4837 0.2924 0.036 Uiso calc U R 1
H H49C 0.3953 0.5154 0.2521 0.036 Uiso calc U R 1
C C50 0.5588(2) 0.4568(2) 0.3757(3) 0.0123(9) Uani d . . 1
C C51 0.5532(2) 0.4492(3) 0.4436(3) 0.0150(10) Uani d . . 1
H H51 0.5244 0.4155 0.4468 0.018 Uiso calc U R 1
C C52 0.5887(3) 0.4897(3) 0.5056(3) 0.0235(12) Uani d . . 1
H H52 0.5826 0.4841 0.5497 0.028 Uiso calc U R 1
C C53 0.6326(3) 0.5377(3) 0.5041(3) 0.0264(13) Uani d . . 1
H H53 0.6572 0.5647 0.5468 0.032 Uiso calc U R 1
C C54 0.6402(3) 0.5460(3) 0.4398(4) 0.0290(14) Uani d . . 1
H H54 0.6702 0.5792 0.4381 0.035 Uiso calc U R 1
C C55 0.6046(3) 0.5062(3) 0.3766(3) 0.0196(11) Uani d . . 1
H H55 0.6115 0.5125 0.3332 0.024 Uiso calc U R 1
C C56 0.7307(2) 0.3150(3) 0.4300(3) 0.0164(10) Uani d . . 1
C C57 0.8489(3) 0.4088(4) 0.4600(4) 0.0429(19) Uani d . . 1
H H57A 0.8765 0.3682 0.476 0.064 Uiso calc U R 1
H H57B 0.8479 0.4309 0.5036 0.064 Uiso calc U R 1
H H57C 0.8676 0.4398 0.4358 0.064 Uiso calc U R 1
C C58 0.7631(3) 0.3687(4) 0.3003(4) 0.0374(16) Uani d . . 1
H H58A 0.7947 0.3324 0.3061 0.056 Uiso calc U R 1
H H58B 0.7767 0.4097 0.2832 0.056 Uiso calc U R 1
H H58C 0.7184 0.3553 0.2634 0.056 Uiso calc U R 1
C C59 0.8331(4) 0.2044(4) 0.4363(6) 0.048(2) Uani d . . 1
H H59A 0.8549 0.2357 0.4159 0.072 Uiso calc U R 1
H H59B 0.8358 0.1585 0.4197 0.072 Uiso calc U R 1
H H59C 0.8555 0.2063 0.4911 0.072 Uiso calc U R 1
C C60 0.6992(3) 0.2118(3) 0.2994(4) 0.0262(9) Uani d . . 1
H H60A 0.6544 0.2316 0.2789 0.039 Uiso calc U R 1
H H60B 0.6956 0.163 0.2908 0.039 Uiso calc U R 1
H H60C 0.7244 0.2319 0.2747 0.039 Uiso calc U R 1
C C61 0.7464(3) 0.3261(3) 0.5098(4) 0.0262(9) Uani d . . 1
C C62 0.7742(2) 0.2770(3) 0.5667(3) 0.0188(11) Uani d . . 1
H H62 0.7845 0.2338 0.5543 0.023 Uiso calc U R 1
C C63 0.7867(3) 0.2901(3) 0.6397(4) 0.0265(13) Uani d . . 1
H H63 0.807 0.2563 0.6767 0.032 Uiso calc U R 1
C C64 0.7702(3) 0.3518(3) 0.6605(4) 0.0284(14) Uani d . . 1
H H64 0.7789 0.3603 0.711 0.034 Uiso calc U R 1
C C65 0.7410(3) 0.4003(3) 0.6059(4) 0.0260(12) Uani d . . 1
H H65 0.7293 0.4428 0.6189 0.031 Uiso calc U R 1
C C66 0.7286(3) 0.3876(3) 0.5319(3) 0.0177(10) Uani d . . 1
H H66 0.7075 0.4214 0.4952 0.021 Uiso calc U R 1
Si Si1 0.97700(8) 0.68149(9) 0.09423(10) 0.0292(3) Uani d . . 1
H H1S 0.9492 0.6204 0.103 0.035 Uiso calc U R 1
Si Si2 0.96500(8) 0.82089(9) 0.16000(10) 0.0292(3) Uani d . . 1
H H2S 0.9973 0.802 0.2359 0.035 Uiso calc U R 1
Si Si3 0.97003(8) 0.64622(8) 0.30939(9) 0.0224(3) Uani d . . 1
H H3S 0.975 0.6546 0.2417 0.027 Uiso calc U R 1
Si Si4 0.85291(10) 0.58226(8) 0.32845(10) 0.0297(4) Uani d . . 1
H H4S 0.8669 0.5182 0.3085 0.036 Uiso calc U R 1
Si Si5 0.88126(7) 0.48657(7) 0.12908(9) 0.0195(3) Uani d . . 1
H H5S 0.8973 0.5244 0.1946 0.023 Uiso calc U R 1
Si Si6 0.81844(7) 0.53755(7) -0.04195(9) 0.0188(3) Uani d . . 1
H H6S 0.8085 0.6033 -0.0713 0.023 Uiso calc U R 1
Si Si7 0.51644(7) 0.19841(7) 0.33916(8) 0.0160(3) Uani d . . 1
H H7S 0.5273 0.2565 0.3055 0.019 Uiso calc U R 1
Si Si8 0.60840(6) 0.13548(7) 0.49090(8) 0.0143(3) Uani d . . 1
H H8S 0.6465 0.1076 0.4572 0.017 Uiso calc U R 1
Si Si9 0.55484(6) 0.39185(7) 0.24439(7) 0.0127(3) Uani d . . 1
H H9S 0.6118 0.3528 0.286 0.015 Uiso calc U R 1
Si Si10 0.43276(6) 0.40326(7) 0.29163(8) 0.0137(3) Uani d . . 1
H H10S 0.4289 0.3638 0.3484 0.016 Uiso calc U R 1
Si Si11 0.76202(7) 0.38519(8) 0.39194(9) 0.0200(3) Uani d . . 1
H H11S 0.7209 0.4415 0.383 0.024 Uiso calc U R 1
Si Si12 0.74316(7) 0.22892(8) 0.40230(10) 0.0219(3) Uani d . . 1
H H12S 0.7159 0.1843 0.4365 0.026 Uiso calc U R 1

loop_
_atom_site_aniso_label
_atom_site_aniso_U_11
_atom_site_aniso_U_22
_atom_site_aniso_U_33
_atom_site_aniso_U_12
_atom_site_aniso_U_13
_atom_site_aniso_U_23
Pr1 0.00354(15) 0.00698(17) 0.01603(18) -0.00207(8) 0.00189(12) -0.00112(9)
Pr2 0.00390(16) 0.00568(17) 0.01413(17) -0.00135(8) 0.00303(12) 0.00085(8)
C1 0.013(2) 0.018(3) 0.021(3) -0.0108(19) 0.003(2) -0.006(2)
C2 0.025(4) 0.068(5) 0.038(4) 0.005(3) 0.018(3) 0.006(4)
C3 0.007(3) 0.081(6) 0.041(4) -0.004(3) -0.003(3) 0.007(4)
C4 0.054(4) 0.039(3) 0.081(5) -0.032(3) 0.033(3) -0.013(3)
C5 0.054(4) 0.039(3) 0.081(5) -0.032(3) 0.033(3) -0.013(3)
C6 0.0173(18) 0.0075(16) 0.029(2) -0.0070(13) 0.0073(15) -0.0016(14)
C7 0.0173(18) 0.0075(16) 0.029(2) -0.0070(13) 0.0073(15) -0.0016(14)
C8 0.030(3) 0.014(3) 0.023(3) -0.001(2) 0.002(2) 0.001(2)
C9 0.023(3) 0.015(3) 0.036(3) 0.006(2) -0.001(3) 0.008(2)
C10 0.019(3) 0.016(3) 0.036(3) 0.009(2) 0.008(2) 0.007(2)
C11 0.022(3) 0.007(2) 0.026(3) 0.0007(19) 0.006(2) 0.002(2)
C12 0.022(3) 0.015(3) 0.012(2) 0.0004(19) 0.008(2) 0.0014(18)
C13 0.040(4) 0.032(4) 0.037(4) 0.020(3) -0.008(3) -0.008(3)
C14 0.018(3) 0.034(3) 0.043(4) 0.001(2) -0.001(3) -0.014(3)
C15 0.064(5) 0.038(4) 0.058(5) -0.016(4) 0.044(4) -0.001(4)
C16 0.102(7) 0.036(4) 0.033(4) 0.015(4) 0.032(5) 0.008(3)
C17 0.018(2) 0.013(2) 0.020(3) -0.0015(19) 0.011(2) 0.003(2)
C18 0.021(3) 0.017(3) 0.030(3) -0.003(2) 0.014(2) 0.001(2)
C19 0.015(3) 0.034(3) 0.041(4) 0.006(2) 0.017(3) 0.008(3)
C20 0.034(4) 0.024(3) 0.053(4) 0.020(3) 0.029(3) 0.013(3)
C21 0.044(4) 0.012(3) 0.049(4) 0.001(2) 0.026(3) -0.008(3)
C22 0.026(3) 0.014(3) 0.026(3) -0.003(2) 0.013(2) -0.007(2)
C23 0.011(2) 0.010(2) 0.019(3) -0.0002(17) 0.0044(19) 0.0009(19)
C24 0.032(4) 0.044(4) 0.061(5) 0.019(3) 0.021(4) 0.011(4)
C25 0.043(4) 0.020(3) 0.073(6) 0.005(3) 0.017(4) 0.020(3)
C26 0.030(3) 0.046(4) 0.026(3) 0.000(3) -0.001(3) -0.013(3)
C27 0.020(2) 0.024(2) 0.038(2) -0.0039(16) 0.0153(18) -0.0054(18)
C28 0.020(2) 0.024(2) 0.038(2) -0.0039(16) 0.0153(18) -0.0054(18)
C29 0.009(2) 0.015(2) 0.023(3) -0.0026(18) 0.002(2) 0.000(2)
C30 0.0088(17) 0.023(2) 0.040(3) -0.0048(14) 0.0059(17) -0.0095(18)
C31 0.0088(17) 0.023(2) 0.040(3) -0.0048(14) 0.0059(17) -0.0095(18)
C32 0.033(3) 0.022(3) 0.052(4) -0.015(2) 0.029(3) -0.008(3)
C33 0.023(3) 0.012(2) 0.037(3) -0.002(2) 0.015(2) 0.003(2)
C34 0.010(2) 0.006(2) 0.015(2) 0.0004(16) 0.0065(18) -0.0006(17)
C35 0.018(3) 0.036(3) 0.031(3) -0.004(2) 0.003(3) -0.001(3)
C36 0.050(4) 0.024(3) 0.034(4) -0.006(3) 0.021(3) -0.015(3)
C37 0.019(3) 0.018(3) 0.031(3) 0.002(2) 0.000(2) 0.011(2)
C38 0.020(3) 0.018(3) 0.046(4) -0.009(2) 0.005(3) 0.010(3)
C39 0.007(2) 0.009(2) 0.014(2) 0.0030(16) 0.0054(18) 0.0060(18)
C40 0.006(2) 0.015(2) 0.024(3) -0.0015(17) 0.0074(19) 0.003(2)
C41 0.012(2) 0.024(3) 0.033(3) 0.006(2) 0.014(2) 0.002(2)
C42 0.029(3) 0.019(3) 0.026(3) 0.008(2) 0.018(3) 0.002(2)
C43 0.018(3) 0.017(2) 0.022(3) -0.001(2) 0.005(2) -0.004(2)
C44 0.007(2) 0.012(2) 0.021(3) 0.0020(17) 0.0051(19) -0.0002(19)
C45 0.009(2) 0.013(2) 0.013(2) -0.0023(17) 0.0041(18) -0.0030(18)
C46 0.049(4) 0.021(3) 0.026(3) -0.006(3) 0.025(3) 0.006(2)
C47 0.020(3) 0.036(3) 0.022(3) -0.007(2) 0.005(2) -0.012(3)
C48 0.011(2) 0.030(3) 0.034(3) -0.005(2) 0.001(2) -0.011(3)
C49 0.017(3) 0.027(3) 0.030(3) 0.008(2) 0.011(2) -0.003(2)
C50 0.008(2) 0.007(2) 0.017(2) 0.0034(16) 0.0012(18) 0.0009(18)
C51 0.010(2) 0.010(2) 0.021(3) 0.0032(17) 0.0042(19) -0.0014(19)
C52 0.029(3) 0.014(2) 0.022(3) 0.009(2) 0.006(2) -0.003(2)
C53 0.023(3) 0.012(2) 0.028(3) 0.004(2) -0.004(2) -0.009(2)
C54 0.020(3) 0.014(3) 0.042(4) -0.007(2) 0.003(3) -0.006(2)
C55 0.018(3) 0.011(2) 0.026(3) -0.0037(19) 0.006(2) -0.001(2)
C56 0.008(2) 0.017(2) 0.020(3) 0.0047(18) 0.002(2) -0.001(2)
C57 0.028(3) 0.051(5) 0.035(4) -0.019(3) 0.000(3) 0.010(3)
C58 0.029(3) 0.054(4) 0.035(4) -0.009(3) 0.020(3) 0.001(3)
C59 0.030(4) 0.039(4) 0.081(6) 0.017(3) 0.031(4) 0.000(4)
C60 0.024(2) 0.024(2) 0.029(2) -0.0005(16) 0.0100(18) -0.0043(17)
C61 0.024(2) 0.024(2) 0.029(2) -0.0005(16) 0.0100(18) -0.0043(17)
C62 0.007(2) 0.022(3) 0.025(3) 0.0013(18) 0.005(2) 0.006(2)
C63 0.010(2) 0.034(3) 0.027(3) -0.001(2) 0.000(2) 0.013(3)
C64 0.019(3) 0.041(4) 0.018(3) -0.006(2) 0.002(2) -0.003(2)
C65 0.018(3) 0.030(3) 0.026(3) -0.002(2) 0.006(2) -0.006(2)
C66 0.013(2) 0.014(2) 0.016(3) 0.0005(18) -0.002(2) -0.0009(19)
Si1 0.0195(6) 0.0346(7) 0.0288(6) -0.0162(5) 0.0062(5) -0.0006(5)
Si2 0.0195(6) 0.0346(7) 0.0288(6) -0.0162(5) 0.0062(5) -0.0006(5)
Si3 0.0159(7) 0.0212(8) 0.0195(8) 0.0074(5) -0.0019(6) -0.0025(6)
Si4 0.0559(11) 0.0100(7) 0.0304(9) 0.0000(7) 0.0254(8) 0.0035(6)
Si5 0.0161(7) 0.0117(6) 0.0248(8) 0.0046(5) 0.0036(6) -0.0009(6)
Si6 0.0225(7) 0.0114(6) 0.0239(8) 0.0013(5) 0.0114(6) -0.0022(5)
Si7 0.0184(7) 0.0105(6) 0.0187(7) -0.0071(5) 0.0078(6) -0.0031(5)
Si8 0.0102(6) 0.0057(5) 0.0290(8) 0.0017(5) 0.0106(6) 0.0046(5)
Si9 0.0099(6) 0.0124(6) 0.0135(6) -0.0001(5) 0.0030(5) 0.0020(5)
Si10 0.0057(6) 0.0147(6) 0.0179(7) -0.0016(5) 0.0025(5) 0.0026(5)
Si11 0.0135(7) 0.0211(7) 0.0232(8) 0.0017(5) 0.0062(6) 0.0065(6)
Si12 0.0133(7) 0.0187(7) 0.0407(9) -0.0035(5) 0.0183(6) -0.0067(6)

loop_
_atom_type_symbol
_atom_type_description
_atom_type_scat_dispersion_real
_atom_type_scat_dispersion_imag
_atom_type_scat_source
C C 0.0181 0.0091 'International Tables Vol C Tables 4.2.6.8 and 6.1.1.4'
H H 0.0000 0.0000 'International Tables Vol C Tables 4.2.6.8 and 6.1.1.4'
Si Si 0.2541 0.3302 'International Tables Vol C Tables 4.2.6.8 and 6.1.1.4'
Pr Pr -2.4164 10.2820 'International Tables Vol C Tables 4.2.6.8 and 6.1.1.4'

loop_
_geom_angle_atom_site_label_1
_geom_angle_atom_site_label_2
_geom_angle_atom_site_label_3
_geom_angle
C12 Pr1 C23 122.62(16)
C12 Pr1 C1 116.59(17)
C23 Pr1 C1 117.29(17)
C56 Pr2 C34 111.12(16)
C56 Pr2 C45 124.31(16)
C34 Pr2 C45 118.83(14)
C6 C1 Si1 121.8(4)
C6 C1 Si2 115.8(4)
Si1 C1 Si2 115.3(3)
C6 C1 Pr1 82.1(3)
Si1 C1 Pr1 88.3(2)
Si2 C1 Pr1 127.3(3)
Si1 C2 H2A 109.5
Si1 C2 H2B 109.5
H2A C2 H2B 109.5
Si1 C2 H2C 109.5
H2A C2 H2C 109.5
H2B C2 H2C 109.5
Si1 C3 H3A 109.5
Si1 C3 H3B 109.5
H3A C3 H3B 109.5
Si1 C3 H3C 109.5
H3A C3 H3C 109.5
H3B C3 H3C 109.5
Si2 C4 H4A 109.5
Si2 C4 H4B 109.5
H4A C4 H4B 109.5
Si2 C4 H4C 109.5
H4A C4 H4C 109.5
H4B C4 H4C 109.5
Si2 C5 H5A 109.5
Si2 C5 H5B 109.5
H5A C5 H5B 109.5
Si2 C5 H5C 109.5
H5A C5 H5C 109.5
H5B C5 H5C 109.5
C11 C6 C7 115.7(5)
C11 C6 C1 119.1(5)
C7 C6 C1 125.0(5)
C8 C7 C6 122.1(5)
C8 C7 H7 119.0
C6 C7 H7 119.0
C7 C8 C9 120.8(6)
C7 C8 H8 119.6
C9 C8 H8 119.6
C10 C9 C8 119.1(5)
C10 C9 H9 120.4
C8 C9 H9 120.4
C9 C10 C11 120.8(6)
C9 C10 H10 119.6
C11 C10 H10 119.6
C6 C11 C10 121.4(6)
C6 C11 H11 119.3
C10 C11 H11 119.3
C17 C12 Si3 122.8(4)
C17 C12 Si4 115.6(4)
Si3 C12 Si4 112.8(3)
C17 C12 Pr1 84.4(3)
Si3 C12 Pr1 88.5(2)
Si4 C12 Pr1 128.6(3)
Si3 C13 H13A 109.5
Si3 C13 H13B 109.5
H13A C13 H13B 109.5
Si3 C13 H13C 109.5
H13A C13 H13C 109.5
H13B C13 H13C 109.5
Si3 C14 H14A 109.5
Si3 C14 H14B 109.5
H14A C14 H14B 109.5
Si3 C14 H14C 109.5
H14A C14 H14C 109.5
H14B C14 H14C 109.5
Si4 C15 H15A 109.5
Si4 C15 H15B 109.5
H15A C15 H15B 109.5
Si4 C15 H15C 109.5
H15A C15 H15C 109.5
H15B C15 H15C 109.5
Si4 C16 H16A 109.5
Si4 C16 H16B 109.5
H16A C16 H16B 109.5
Si4 C16 H16C 109.5
H16A C16 H16C 109.5
H16B C16 H16C 109.5
C18 C17 C22 116.0(5)
C18 C17 C12 119.8(5)
C22 C17 C12 124.2(5)
C19 C18 C17 121.9(5)
C19 C18 H18 119.1
C17 C18 H18 119.1
C20 C19 C18 120.9(6)
C20 C19 H19 119.6
C18 C19 H19 119.6
C19 C20 C21 119.0(5)
C19 C20 H20 120.5
C21 C20 H20 120.5
C20 C21 C22 121.2(6)
C20 C21 H21 119.4
C22 C21 H21 119.4
C21 C22 C17 121.1(6)
C21 C22 H22 119.5
C17 C22 H22 119.5
C28 C23 Si5 117.9(4)
C28 C23 Si6 113.2(4)
Si5 C23 Si6 121.5(3)
C28 C23 Pr1 78.6(3)
Si5 C23 Pr1 92.3(2)
Si6 C23 Pr1 124.5(2)
Si5 C24 H24A 109.5
Si5 C24 H24B 109.5
H24A C24 H24B 109.5
Si5 C24 H24C 109.5
H24A C24 H24C 109.5
H24B C24 H24C 109.5
Si5 C25 H25A 109.5
Si5 C25 H25B 109.5
H25A C25 H25B 109.5
Si5 C25 H25C 109.5
H25A C25 H25C 109.5
H25B C25 H25C 109.5
Si6 C26 H26A 109.5
Si6 C26 H26B 109.5
H26A C26 H26B 109.5
Si6 C26 H26C 109.5
H26A C26 H26C 109.5
H26B C26 H26C 109.5
Si6 C27 H27A 109.5
Si6 C27 H27B 109.5
H27A C27 H27B 109.5
Si6 C27 H27C 109.5
H27A C27 H27C 109.5
H27B C27 H27C 109.5
C29 C28 C33 115.1(5)
C29 C28 C23 119.6(5)
C33 C28 C23 124.9(6)
C30 C29 C28 122.4(6)
C30 C29 H29 118.8
C28 C29 H29 118.8
C29 C30 C31 120.4(6)
C29 C30 H30 119.8
C31 C30 H30 119.8
C32 C31 C30 118.0(5)
C32 C31 H31 121.0
C30 C31 H31 121.0
C33 C32 C31 121.8(6)
C33 C32 H32 119.1
C31 C32 H32 119.1
C32 C33 C28 121.9(6)
C32 C33 H33 119.0
C28 C33 H33 119.0
C39 C34 Si7 122.8(3)
C39 C34 Si8 112.0(3)
Si7 C34 Si8 112.8(2)
C39 C34 Pr2 83.6(3)
Si7 C34 Pr2 89.85(19)
Si8 C34 Pr2 133.9(2)
Si7 C35 H35A 109.5
Si7 C35 H35B 109.5
H35A C35 H35B 109.5
Si7 C35 H35C 109.5
H35A C35 H35C 109.5
H35B C35 H35C 109.5
Si7 C36 H36A 109.5
Si7 C36 H36B 109.5
H36A C36 H36B 109.5
Si7 C36 H36C 109.5
H36A C36 H36C 109.5
H36B C36 H36C 109.5
Si8 C37 H37A 109.5
Si8 C37 H37B 109.5
H37A C37 H37B 109.5
Si8 C37 H37C 109.5
H37A C37 H37C 109.5
H37B C37 H37C 109.5
Si8 C38 H38A 109.5
Si8 C38 H38B 109.5
H38A C38 H38B 109.5
Si8 C38 H38C 109.5
H38A C38 H38C 109.5
H38B C38 H38C 109.5
C40 C39 C44 115.9(4)
C40 C39 C34 125.0(5)
C44 C39 C34 119.0(4)
C41 C40 C39 121.7(5)
C41 C40 H40 119.2
C39 C40 H40 119.2
C42 C41 C40 121.3(5)
C42 C41 H41 119.3
C40 C41 H41 119.3
C41 C42 C43 119.0(5)
C41 C42 H42 120.5
C43 C42 H42 120.5
C42 C43 C44 119.8(5)
C42 C43 H43 120.1
C44 C43 H43 120.1
C43 C44 C39 122.2(4)
C43 C44 H44 118.9
C39 C44 H44 118.9
C50 C45 Si9 120.0(3)
C50 C45 Si10 112.1(3)
Si9 C45 Si10 124.1(3)
C50 C45 Pr2 79.6(3)
Si9 C45 Pr2 89.83(19)
Si10 C45 Pr2 119.3(2)
Si9 C46 H46A 109.5
Si9 C46 H46B 109.5
H46A C46 H46B 109.5
Si9 C46 H46C 109.5
H46A C46 H46C 109.5
H46B C46 H46C 109.5
Si9 C47 H47A 109.5
Si9 C47 H47B 109.5
H47A C47 H47B 109.5
Si9 C47 H47C 109.5
H47A C47 H47C 109.5
H47B C47 H47C 109.5
Si10 C48 H48A 109.5
Si10 C48 H48B 109.5
H48A C48 H48B 109.5
Si10 C48 H48C 109.5
H48A C48 H48C 109.5
H48B C48 H48C 109.5
Si10 C49 H49A 109.5
Si10 C49 H49B 109.5
H49A C49 H49B 109.5
Si10 C49 H49C 109.5
H49A C49 H49C 109.5
H49B C49 H49C 109.5
C55 C50 C51 115.2(5)
C55 C50 C45 124.7(5)
C51 C50 C45 119.9(4)
C52 C51 C50 122.0(5)
C52 C51 H51 119.0
C50 C51 H51 119.0
C53 C52 C51 120.8(6)
C53 C52 H52 119.6
C51 C52 H52 119.6
C54 C53 C52 119.0(5)
C54 C53 H53 120.5
C52 C53 H53 120.5
C53 C54 C55 121.0(6)
C53 C54 H54 119.5
C55 C54 H54 119.5
C54 C55 C50 121.9(6)
C54 C55 H55 119.1
C50 C55 H55 119.1
C61 C56 Si12 117.4(4)
C61 C56 Si11 111.6(4)
Si12 C56 Si11 115.9(3)
C61 C56 Pr2 84.3(3)
Si12 C56 Pr2 108.3(2)
Si11 C56 Pr2 115.4(2)
Si11 C57 H57A 109.5
Si11 C57 H57B 109.5
H57A C57 H57B 109.5
Si11 C57 H57C 109.5
H57A C57 H57C 109.5
H57B C57 H57C 109.5
Si11 C58 H58A 109.5
Si11 C58 H58B 109.5
H58A C58 H58B 109.5
Si11 C58 H58C 109.5
H58A C58 H58C 109.5
H58B C58 H58C 109.5
Si12 C59 H59A 109.5
Si12 C59 H59B 109.5
H59A C59 H59B 109.5
Si12 C59 H59C 109.5
H59A C59 H59C 109.5
H59B C59 H59C 109.5
Si12 C60 H60A 109.5
Si12 C60 H60B 109.5
H60A C60 H60B 109.5
Si12 C60 H60C 109.5
H60A C60 H60C 109.5
H60B C60 H60C 109.5
C66 C61 C62 115.5(6)
C66 C61 C56 119.7(5)
C62 C61 C56 124.6(5)
C63 C62 C61 121.9(6)
C63 C62 H62 119.0
C61 C62 H62 119.0
C62 C63 C64 121.4(6)
C62 C63 H63 119.3
C64 C63 H63 119.3
C65 C64 C63 118.3(6)
C65 C64 H64 120.8
C63 C64 H64 120.8
C64 C65 C66 120.6(6)
C64 C65 H65 119.7
C66 C65 H65 119.7
C65 C66 C61 122.1(5)
C65 C66 H66 118.9
C61 C66 H66 118.9
C1 Si1 C2 122.1(3)
C1 Si1 C3 114.2(4)
C2 Si1 C3 107.5(4)
C1 Si1 H1S 103.6
C2 Si1 H1S 103.6
C3 Si1 H1S 103.6
C1 Si2 C4 113.9(3)
C1 Si2 C5 111.6(3)
C4 Si2 C5 105.2(4)
C1 Si2 H2S 108.7
C4 Si2 H2S 108.7
C5 Si2 H2S 108.7
C12 Si3 C13 114.2(3)
C12 Si3 C14 123.6(3)
C13 Si3 C14 106.4(3)
C12 Si3 H3S 103.4
C13 Si3 H3S 103.4
C14 Si3 H3S 103.4
C12 Si4 C15 115.1(3)
C12 Si4 C16 110.4(4)
C15 Si4 C16 105.4(4)
C12 Si4 H4S 108.6
C15 Si4 H4S 108.6
C16 Si4 H4S 108.6
C23 Si5 C24 118.1(3)
C23 Si5 C25 119.6(3)
C24 Si5 C25 105.2(4)
C23 Si5 H5S 104.0
C24 Si5 H5S 104.0
C25 Si5 H5S 104.0
C23 Si6 C27 115.4(3)
C23 Si6 C26 109.8(3)
C27 Si6 C26 106.2(3)
C23 Si6 H6S 108.4
C27 Si6 H6S 108.4
C26 Si6 H6S 108.4
C34 Si7 C36 112.7(3)
C34 Si7 C35 123.8(3)
C36 Si7 C35 107.3(3)
C34 Si7 H7S 103.6
C36 Si7 H7S 103.6
C35 Si7 H7S 103.6
C34 Si8 C37 114.9(2)
C34 Si8 C38 109.5(2)
C37 Si8 C38 105.8(3)
C34 Si8 H8S 108.8
C37 Si8 H8S 108.8
C38 Si8 H8S 108.8
C45 Si9 C47 117.8(3)
C45 Si9 C46 120.9(3)
C47 Si9 C46 105.7(3)
C45 Si9 H9S 103.3
C47 Si9 H9S 103.3
C46 Si9 H9S 103.3
C45 Si10 C48 116.3(3)
C45 Si10 C49 109.9(2)
C48 Si10 C49 107.1(3)
C45 Si10 H10S 107.7
C48 Si10 H10S 107.7
C49 Si10 H10S 107.7
C58 Si11 C56 115.8(3)
C58 Si11 C57 107.3(3)
C56 Si11 C57 110.4(3)
C58 Si11 H11S 107.7
C56 Si11 H11S 107.7
C57 Si11 H11S 107.7
C56 Si12 C60 114.6(3)
C56 Si12 C59 114.1(3)
C60 Si12 C59 108.2(4)
C56 Si12 H12S 106.5
C60 Si12 H12S 106.5
C59 Si12 H12S 106.5

loop_
_geom_bond_atom_site_label_1
_geom_bond_atom_site_label_2
_geom_bond_distance
Pr1 C12 2.618(5)
Pr1 C23 2.636(5)
Pr1 C1 2.636(5)
Pr2 C56 2.556(5)
Pr2 C34 2.604(5)
Pr2 C45 2.653(5)
C1 C6 1.474(8)
C1 Si1 1.833(6)
C1 Si2 1.861(5)
C2 Si1 1.881(8)
C2 H2A 0.98
C2 H2B 0.98
C2 H2C 0.98
C3 Si1 1.884(7)
C3 H3A 0.98
C3 H3B 0.98
C3 H3C 0.98
C4 Si2 1.875(10)
C4 H4A 0.98
C4 H4B 0.98
C4 H4C 0.98
C5 Si2 1.876(9)
C5 H5A 0.98
C5 H5B 0.98
C5 H5C 0.98
C6 C11 1.403(8)
C6 C7 1.426(8)
C7 C8 1.383(8)
C7 H7 0.95
C8 C9 1.386(10)
C8 H8 0.95
C9 C10 1.375(10)
C9 H9 0.95
C10 C11 1.413(8)
C10 H10 0.95
C11 H11 0.95
C12 C17 1.480(7)
C12 Si3 1.841(6)
C12 Si4 1.853(5)
C13 Si3 1.867(7)
C13 H13A 0.98
C13 H13B 0.98
C13 H13C 0.98
C14 Si3 1.870(7)
C14 H14A 0.98
C14 H14B 0.98
C14 H14C 0.98
C15 Si4 1.876(9)
C15 H15A 0.98
C15 H15B 0.98
C15 H15C 0.98
C16 Si4 1.881(9)
C16 H16A 0.98
C16 H16B 0.98
C16 H16C 0.98
C17 C18 1.408(8)
C17 C22 1.429(7)
C18 C19 1.396(8)
C18 H18 0.95
C19 C20 1.372(10)
C19 H19 0.95
C20 C21 1.390(11)
C20 H20 0.95
C21 C22 1.387(9)
C21 H21 0.95
C22 H22 0.95
C23 C28 1.483(7)
C23 Si5 1.834(5)
C23 Si6 1.855(5)
C24 Si5 1.862(7)
C24 H24A 0.98
C24 H24B 0.98
C24 H24C 0.98
C25 Si5 1.884(7)
C25 H25A 0.98
C25 H25B 0.98
C25 H25C 0.98
C26 Si6 1.880(7)
C26 H26A 0.98
C26 H26B 0.98
C26 H26C 0.98
C27 Si6 1.868(6)
C27 H27A 0.98
C27 H27B 0.98
C27 H27C 0.98
C28 C29 1.415(9)
C28 C33 1.409(8)
C29 C30 1.392(8)
C29 H29 0.95
C30 C31 1.396(10)
C30 H30 0.95
C31 C32 1.377(10)
C31 H31 0.95
C32 C33 1.385(9)
C32 H32 0.95
C33 H33 0.95
C34 C39 1.503(6)
C34 Si7 1.826(5)
C34 Si8 1.860(5)
C35 Si7 1.878(6)
C35 H35A 0.98
C35 H35B 0.98
C35 H35C 0.98
C36 Si7 1.877(7)
C36 H36A 0.98
C36 H36B 0.98
C36 H36C 0.98
C37 Si8 1.868(7)
C37 H37A 0.98
C37 H37B 0.98
C37 H37C 0.98
C38 Si8 1.881(6)
C38 H38A 0.98
C38 H38B 0.98
C38 H38C 0.98
C39 C40 1.408(6)
C39 C44 1.413(7)
C40 C41 1.379(8)
C40 H40 0.95
C41 C42 1.387(9)
C41 H41 0.95
C42 C43 1.385(8)
C42 H42 0.95
C43 C44 1.397(8)
C43 H43 0.95
C44 H44 0.95
C45 C50 1.483(7)
C45 Si9 1.834(5)
C45 Si10 1.855(5)
C46 Si9 1.882(6)
C46 H46A 0.98
C46 H46B 0.98
C46 H46C 0.98
C47 Si9 1.870(6)
C47 H47A 0.98
C47 H47B 0.98
C47 H47C 0.98
C48 Si10 1.869(6)
C48 H48A 0.98
C48 H48B 0.98
C48 H48C 0.98
C49 Si10 1.872(6)
C49 H49A 0.98
C49 H49B 0.98
C49 H49C 0.98
C50 C55 1.412(7)
C50 C51 1.416(8)
C51 C52 1.392(8)
C51 H51 0.95
C52 C53 1.377(9)
C52 H52 0.95
C53 C54 1.372(10)
C53 H53 0.95
C54 C55 1.398(8)
C54 H54 0.95
C55 H55 0.95
C56 C61 1.484(9)
C56 Si12 1.852(5)
C56 Si11 1.862(6)
C57 Si11 1.872(7)
C57 H57A 0.98
C57 H57B 0.98
C57 H57C 0.98
C58 Si11 1.861(7)
C58 H58A 0.98
C58 H58B 0.98
C58 H58C 0.98
C59 Si12 1.881(7)
C59 H59A 0.98
C59 H59B 0.98
C59 H59C 0.98
C60 Si12 1.871(7)
C60 H60A 0.98
C60 H60B 0.98
C60 H60C 0.98
C61 C66 1.411(8)
C61 C62 1.413(9)
C62 C63 1.377(9)
C62 H62 0.95
C63 C64 1.391(10)
C63 H63 0.95
C64 C65 1.383(9)
C64 H64 0.95
C65 C66 1.395(8)
C65 H65 0.95
C66 H66 0.95
Si1 H1S 1.407
Si2 H2S 1.407
Si3 H3S 1.407
Si4 H4S 1.407
Si5 H5S 1.407
Si6 H6S 1.407
Si7 H7S 1.407
Si8 H8S 1.407
Si9 H9S 1.407
Si10 H10S 1.407
Si11 H11S 1.407
Si12 H12S 1.407
